data_7020758
loop_
_publ_author_name
'Fanjul, Tamara'
'Eastham, Graham'
'Floure, Joelle'
'Forrest, Sebastian J. K.'
'Haddow, Mairi F.'
'Hamilton, Alex'
'Pringle, Paul G.'
'Orpen, A. Guy'
'Waugh, Mark'

_publ_section_title
;
 Interplay of bite angle and cone angle effects. A comparison between
 o-C6H4(CH2PR2)(PR'2) and o-C6H4(CH2PR2)(CH2PR'2) as ligands for
 Pd-catalysed ethene hydromethoxycarbonylation.
;
_journal_issue 1
_journal_name_full 'Dalton transactions (Cambridge, England : 2003)'
_journal_page_first 100
_journal_page_last 115
_journal_paper_doi 10.1039/c2dt31913f
_journal_volume 42
_journal_year 2013
_chemical_absolute_configuration ad
_chemical_formula_moiety 'C28 H41 Cl O6 P2 Pt, C H2 Cl2'
_chemical_formula_sum 'C29 H43 Cl3 O6 P2 Pt'
_chemical_formula_weight 851.01
_chemical_name_systematic
;
?
;
_space_group_IT_number 4
_symmetry_cell_setting monoclinic
_symmetry_space_group_name_Hall 'P 2yb'
_symmetry_space_group_name_H-M 'P 1 21 1'
_atom_sites_solution_hydrogens geom
_atom_sites_solution_primary direct
_atom_sites_solution_secondary difmap
_audit_creation_method SHELXL-97
_cell_angle_alpha 90.00
_cell_angle_beta 116.01(2)
_cell_angle_gamma 90.00
_cell_formula_units_Z 2
_cell_length_a 10.588(4)
_cell_length_b 14.583(5)
_cell_length_c 11.873(4)
_cell_measurement_reflns_used 9958
_cell_measurement_temperature 100(2)
_cell_measurement_theta_max 2.5675
_cell_measurement_theta_min 30.4935
_cell_volume 1647.6(10)
_computing_cell_refinement 'Apex II (Bruker-AXS, 2007)'
_computing_data_collection 'Apex II (Bruker-AXS, 2007)'
_computing_data_reduction
;
SAINT v7.34A (Bruker-AXS, 2007) & XPREP v2005/4 (Bruker-AXS, 2005)
;
_computing_molecular_graphics 'Bruker SHELXTL'
_computing_publication_material 'Bruker SHELXTL'
_computing_structure_refinement 'SHELXL-97 (Sheldrick, 1997)'
_computing_structure_solution 'SHELXS-97 (Sheldrick, 1990)'
_diffrn_ambient_temperature 100(2)
_diffrn_measured_fraction_theta_full 0.997
_diffrn_measured_fraction_theta_max 0.997
_diffrn_measurement_device_type 'CCD area detector'
_diffrn_measurement_method 'phi and omega scans'
_diffrn_radiation_monochromator graphite
_diffrn_radiation_source 'fine-focus sealed tube'
_diffrn_radiation_type MoK\a
_diffrn_radiation_wavelength 0.71073
_diffrn_reflns_av_R_equivalents 0.0262
_diffrn_reflns_av_sigmaI/netI 0.0563
_diffrn_reflns_limit_h_max 15
_diffrn_reflns_limit_h_min -12
_diffrn_reflns_limit_k_max 20
_diffrn_reflns_limit_k_min -20
_diffrn_reflns_limit_l_max 16
_diffrn_reflns_limit_l_min -16
_diffrn_reflns_number 24888
_diffrn_reflns_theta_full 30.52
_diffrn_reflns_theta_max 30.52
_diffrn_reflns_theta_min 2.57
_exptl_absorpt_coefficient_mu 4.638
_exptl_absorpt_correction_T_max 0.690
_exptl_absorpt_correction_T_min 0.248
_exptl_absorpt_correction_type multi-scan
_exptl_absorpt_process_details 'SADABS V2008/1'
_exptl_crystal_colour colourless
_exptl_crystal_density_diffrn 1.715
_exptl_crystal_density_method 'not measured'
_exptl_crystal_description block
_exptl_crystal_F_000 848
_exptl_crystal_size_max 0.33
_exptl_crystal_size_mid 0.26
_exptl_crystal_size_min 0.08
_refine_diff_density_max 1.666
_refine_diff_density_min -0.920
_refine_diff_density_rms 0.087
_refine_ls_abs_structure_details 'Flack H D (1983), Acta Cryst. A39, 876-881'
_refine_ls_abs_structure_Flack 0.006(3)
_refine_ls_extinction_method none
_refine_ls_goodness_of_fit_ref 0.778
_refine_ls_hydrogen_treatment constr
_refine_ls_matrix_type full
_refine_ls_number_parameters 380
_refine_ls_number_reflns 9839
_refine_ls_number_restraints 1
_refine_ls_restrained_S_all 0.778
_refine_ls_R_factor_all 0.0216
_refine_ls_R_factor_gt 0.0197
_refine_ls_shift/su_max 0.003
_refine_ls_shift/su_mean 0.000
_refine_ls_structure_factor_coef Fsqd
_refine_ls_weighting_details 'calc w=1/[\s^2^(Fo^2^)+(0.0000P)^2^+0.0000P] where P=(Fo^2^+2Fc^2^)/3'
_refine_ls_weighting_scheme calc
_refine_ls_wR_factor_gt 0.0397
_refine_ls_wR_factor_ref 0.0402
_reflns_number_gt 9295
_reflns_number_total 9839
_reflns_threshold_expression >2sigma(I)
_cod_data_source_file c2dt31913f.txt
_cod_data_source_block 4f
_cod_original_sg_symbol_H-M P21
_cod_database_code 7020758

loop_
_symmetry_equiv_pos_as_xyz
'x, y, z'
'-x, y+1/2, -z'

loop_
_atom_site_label
_atom_site_type_symbol
_atom_site_fract_x
_atom_site_fract_y
_atom_site_fract_z
_atom_site_U_iso_or_equiv
_atom_site_adp_type
_atom_site_occupancy
_atom_site_symmetry_multiplicity
_atom_site_calc_flag
_atom_site_refinement_flags
Pt1 Pt -0.016108(8) 0.748258(9) 0.857071(7) 0.00991(2) Uani 1 1 d .
P1 P 0.15892(7) 0.84180(4) 0.96689(7) 0.00972(13) Uani 1 1 d .
P2 P -0.17235(8) 0.87033(4) 0.75277(7) 0.00976(14) Uani 1 1 d .
Cl1 Cl -0.19527(8) 0.63464(4) 0.78479(7) 0.01834(16) Uani 1 1 d .
O1 O 0.38146(16) 0.73821(15) 1.12989(16) 0.0146(4) Uani 1 1 d .
O2 O 0.38558(18) 0.94283(11) 0.99564(17) 0.0141(4) Uani 1 1 d .
O3 O 0.5557(2) 0.83973(12) 1.1303(2) 0.0165(4) Uani 1 1 d .
O4 O -0.37966(19) 0.93652(11) 0.53063(18) 0.0132(4) Uani 1 1 d .
O5 O -0.41518(18) 0.81784(11) 0.75787(17) 0.0122(3) Uani 1 1 d .
O6 O -0.56948(18) 0.88389(10) 0.56541(18) 0.0149(4) Uani 1 1 d .
C1 C 0.1151(3) 0.63415(17) 0.9279(3) 0.0163(6) Uani 1 1 d .
H1A H 0.2090 0.6545 0.9873 0.024 Uiso 1 1 calc R
H1B H 0.1213 0.6009 0.8587 0.024 Uiso 1 1 calc R
H1C H 0.0763 0.5936 0.9707 0.024 Uiso 1 1 calc R
C2 C 0.0831(3) 0.94917(15) 0.9909(2) 0.0133(5) Uani 1 1 d .
H2A H 0.0065 0.9346 1.0144 0.016 Uiso 1 1 calc R
H2B H 0.1562 0.9836 1.0610 0.016 Uiso 1 1 calc R
C3 C 0.0262(3) 1.00804(15) 0.8760(2) 0.0121(5) Uani 1 1 d .
C4 C -0.0870(3) 0.98208(14) 0.7614(2) 0.0112(5) Uani 1 1 d .
C5 C -0.1229(3) 1.04018(18) 0.6572(3) 0.0146(5) Uani 1 1 d .
H5 H -0.1970 1.0232 0.5789 0.018 Uiso 1 1 calc R
C6 C -0.0515(3) 1.12226(15) 0.6671(3) 0.0161(5) Uani 1 1 d .
H6 H -0.0771 1.1606 0.5957 0.019 Uiso 1 1 calc R
C7 C 0.0569(3) 1.14825(15) 0.7809(3) 0.0168(5) Uani 1 1 d .
H7 H 0.1046 1.2047 0.7878 0.020 Uiso 1 1 calc R
C8 C 0.0949(3) 1.09197(15) 0.8833(3) 0.0142(5) Uani 1 1 d .
H8 H 0.1692 1.1101 0.9610 0.017 Uiso 1 1 calc R
C9 C 0.2973(3) 0.87070(15) 0.9154(2) 0.0126(5) Uani 1 1 d .
C10 C 0.3850(3) 0.78360(16) 0.9327(3) 0.0145(5) Uani 1 1 d .
H10A H 0.3218 0.7315 0.8908 0.017 Uiso 1 1 calc R
H10B H 0.4490 0.7922 0.8929 0.017 Uiso 1 1 calc R
C11 C 0.4709(2) 0.76162(15) 1.0714(2) 0.0148(6) Uani 1 1 d .
C12 C 0.2892(3) 0.81072(16) 1.1317(2) 0.0131(5) Uani 1 1 d .
C13 C 0.3834(3) 0.89353(16) 1.1932(2) 0.0149(5) Uani 1 1 d .
H13A H 0.3246 0.9466 1.1920 0.018 Uiso 1 1 calc R
H13B H 0.4468 0.8791 1.2817 0.018 Uiso 1 1 calc R
C14 C 0.4704(3) 0.91797(16) 1.1235(3) 0.0150(5) Uani 1 1 d .
C15 C 0.2404(3) 0.90575(17) 0.7816(3) 0.0170(5) Uani 1 1 d .
H15A H 0.1979 0.9663 0.7760 0.025 Uiso 1 1 calc R
H15B H 0.1693 0.8630 0.7252 0.025 Uiso 1 1 calc R
H15C H 0.3174 0.9105 0.7571 0.025 Uiso 1 1 calc R
C16 C 0.5684(3) 0.68119(19) 1.0941(3) 0.0241(7) Uani 1 1 d .
H16A H 0.6308 0.6928 1.0543 0.036 Uiso 1 1 calc R
H16B H 0.5132 0.6257 1.0583 0.036 Uiso 1 1 calc R
H16C H 0.6248 0.6728 1.1845 0.036 Uiso 1 1 calc R
C17 C 0.2161(3) 0.77426(17) 1.2065(3) 0.0187(5) Uani 1 1 d .
H17A H 0.1583 0.7212 1.1633 0.028 Uiso 1 1 calc R
H17B H 0.1561 0.8222 1.2151 0.028 Uiso 1 1 calc R
H17C H 0.2864 0.7556 1.2898 0.028 Uiso 1 1 calc R
C18 C 0.5688(3) 0.99756(17) 1.1819(3) 0.0203(6) Uani 1 1 d .
H18A H 0.6304 1.0051 1.1405 0.030 Uiso 1 1 calc R
H18B H 0.6259 0.9855 1.2713 0.030 Uiso 1 1 calc R
H18C H 0.5139 1.0537 1.1718 0.030 Uiso 1 1 calc R
C19 C -0.2940(3) 0.85512(14) 0.5811(2) 0.0112(5) Uani 1 1 d .
C20 C -0.3967(3) 0.77747(15) 0.5667(2) 0.0126(5) Uani 1 1 d .
H20A H -0.4540 0.7643 0.4766 0.015 Uiso 1 1 calc R
H20B H -0.3435 0.7213 0.6069 0.015 Uiso 1 1 calc R
C21 C -0.4924(3) 0.80271(15) 0.6262(2) 0.0130(5) Uani 1 1 d .
C22 C -0.3209(3) 0.89569(14) 0.7955(2) 0.0125(5) Uani 1 1 d .
C23 C -0.4009(3) 0.97965(15) 0.7227(3) 0.0148(5) Uani 1 1 d .
H23A H -0.3346 1.0312 0.7377 0.018 Uiso 1 1 calc R
H23B H -0.4709 0.9983 0.7527 0.018 Uiso 1 1 calc R
C24 C -0.4755(3) 0.95877(15) 0.5826(3) 0.0136(5) Uani 1 1 d .
C25 C -0.2141(3) 0.83706(16) 0.5043(3) 0.0159(5) Uani 1 1 d .
H25A H -0.2806 0.8315 0.4157 0.024 Uiso 1 1 calc R
H25B H -0.1605 0.7800 0.5327 0.024 Uiso 1 1 calc R
H25C H -0.1495 0.8880 0.5150 0.024 Uiso 1 1 calc R
C26 C -0.6005(3) 0.72979(14) 0.6116(3) 0.0175(6) Uani 1 1 d .
H26A H -0.5526 0.6727 0.6510 0.026 Uiso 1 1 calc R
H26B H -0.6603 0.7190 0.5223 0.026 Uiso 1 1 calc R
H26C H -0.6587 0.7505 0.6521 0.026 Uiso 1 1 calc R
C27 C -0.2731(3) 0.90498(16) 0.9349(3) 0.0161(5) Uani 1 1 d .
H27A H -0.3552 0.9107 0.9520 0.024 Uiso 1 1 calc R
H27B H -0.2141 0.9597 0.9655 0.024 Uiso 1 1 calc R
H27C H -0.2188 0.8506 0.9776 0.024 Uiso 1 1 calc R
C28 C -0.5609(3) 1.03854(17) 0.5068(3) 0.0223(7) Uani 1 1 d .
H28A H -0.6106 1.0206 0.4185 0.033 Uiso 1 1 calc R
H28B H -0.4985 1.0903 0.5149 0.033 Uiso 1 1 calc R
H28C H -0.6293 1.0566 0.5376 0.033 Uiso 1 1 calc R
C29 C 0.0862(3) 0.9618(2) 0.3663(3) 0.0250(7) Uani 1 1 d .
H29A H 0.1641 0.9183 0.4106 0.030 Uiso 1 1 calc R
H29B H 0.1117 1.0004 0.3109 0.030 Uiso 1 1 calc R
Cl2 Cl -0.06989(8) 0.89991(5) 0.27474(8) 0.02988(17) Uani 1 1 d .
Cl3 Cl 0.06240(10) 1.03187(6) 0.47675(9) 0.0398(2) Uani 1 1 d .

loop_
_atom_site_aniso_label
_atom_site_aniso_U_11
_atom_site_aniso_U_22
_atom_site_aniso_U_33
_atom_site_aniso_U_23
_atom_site_aniso_U_13
_atom_site_aniso_U_12
Pt1 0.01021(4) 0.00822(3) 0.00996(4) 0.00039(5) 0.00319(3) -0.00001(5)
P1 0.0086(3) 0.0095(2) 0.0103(3) 0.0005(2) 0.0035(3) 0.0012(2)
P2 0.0089(3) 0.0093(2) 0.0099(3) 0.0000(2) 0.0031(3) -0.0012(2)
Cl1 0.0161(3) 0.0111(2) 0.0186(4) 0.0019(2) -0.0009(3) -0.0033(2)
O1 0.0119(7) 0.0140(8) 0.0174(8) 0.0027(9) 0.0058(6) 0.0046(8)
O2 0.0137(9) 0.0136(7) 0.0121(9) -0.0016(7) 0.0028(7) -0.0029(6)
O3 0.0089(9) 0.0170(8) 0.0209(11) -0.0005(8) 0.0039(8) -0.0007(7)
O4 0.0124(9) 0.0132(7) 0.0134(10) 0.0039(7) 0.0050(8) 0.0011(6)
O5 0.0122(8) 0.0112(6) 0.0114(9) -0.0017(6) 0.0037(7) -0.0041(6)
O6 0.0095(9) 0.0128(7) 0.0195(10) 0.0014(7) 0.0035(7) -0.0011(6)
C1 0.0122(13) 0.0093(10) 0.0249(17) 0.0004(10) 0.0058(12) -0.0015(9)
C2 0.0113(11) 0.0117(9) 0.0135(12) 0.0004(9) 0.0022(10) 0.0017(8)
C3 0.0096(11) 0.0113(9) 0.0141(12) 0.0006(9) 0.0041(9) 0.0015(8)
C4 0.0100(11) 0.0103(8) 0.0136(12) -0.0007(8) 0.0055(9) 0.0001(8)
C5 0.0136(13) 0.0151(10) 0.0165(14) 0.0011(10) 0.0078(11) -0.0008(9)
C6 0.0155(12) 0.0138(10) 0.0216(14) 0.0045(10) 0.0106(11) 0.0015(9)
C7 0.0163(12) 0.0098(9) 0.0267(15) -0.0005(10) 0.0117(11) -0.0013(8)
C8 0.0108(11) 0.0118(9) 0.0179(13) -0.0011(9) 0.0045(10) 0.0005(8)
C9 0.0115(11) 0.0140(9) 0.0118(12) -0.0021(9) 0.0047(10) -0.0007(8)
C10 0.0140(12) 0.0144(9) 0.0161(13) -0.0017(9) 0.0073(10) 0.0010(9)
C11 0.0100(10) 0.0161(15) 0.0175(11) -0.0002(9) 0.0053(9) 0.0020(8)
C12 0.0104(11) 0.0150(9) 0.0126(12) 0.0023(9) 0.0038(9) 0.0026(8)
C13 0.0110(12) 0.0196(10) 0.0118(12) 0.0005(9) 0.0029(10) 0.0023(8)
C14 0.0103(11) 0.0161(10) 0.0160(13) -0.0017(9) 0.0034(10) 0.0005(8)
C15 0.0182(13) 0.0195(10) 0.0146(13) 0.0006(10) 0.0084(11) -0.0008(9)
C16 0.0182(15) 0.0218(13) 0.0282(18) -0.0016(12) 0.0065(13) 0.0049(11)
C17 0.0167(12) 0.0262(11) 0.0136(12) 0.0056(9) 0.0070(10) 0.0028(9)
C18 0.0160(13) 0.0205(11) 0.0185(14) -0.0030(10) 0.0022(11) -0.0056(9)
C19 0.0118(11) 0.0112(9) 0.0086(11) 0.0022(8) 0.0026(9) 0.0014(8)
C20 0.0129(11) 0.0125(8) 0.0093(11) -0.0006(8) 0.0022(9) -0.0020(8)
C21 0.0131(12) 0.0123(9) 0.0126(13) 0.0004(8) 0.0048(10) -0.0009(8)
C22 0.0131(12) 0.0116(9) 0.0131(12) -0.0018(9) 0.0061(10) -0.0014(8)
C23 0.0122(12) 0.0128(9) 0.0203(14) -0.0022(9) 0.0081(10) 0.0000(8)
C24 0.0116(12) 0.0125(9) 0.0166(13) 0.0019(9) 0.0060(10) -0.0002(8)
C25 0.0157(12) 0.0189(10) 0.0138(13) -0.0005(9) 0.0072(10) -0.0009(9)
C26 0.0164(12) 0.0178(15) 0.0161(12) -0.0029(9) 0.0051(10) -0.0054(8)
C27 0.0179(13) 0.0177(10) 0.0152(13) -0.0033(9) 0.0095(11) -0.0049(9)
C28 0.0154(14) 0.0165(11) 0.0291(18) 0.0059(11) 0.0042(13) 0.0058(10)
C29 0.0235(17) 0.0276(13) 0.0273(18) -0.0026(13) 0.0142(14) 0.0004(12)
Cl2 0.0278(4) 0.0282(3) 0.0347(4) -0.0075(3) 0.0147(3) -0.0048(3)
Cl3 0.0375(5) 0.0516(4) 0.0358(5) -0.0210(4) 0.0211(4) -0.0081(4)

loop_
_atom_type_symbol
_atom_type_description
_atom_type_scat_dispersion_real
_atom_type_scat_dispersion_imag
_atom_type_scat_source
C C 0.0033 0.0016 'International Tables Vol C Tables 4.2.6.8 and 6.1.1.4'
H H 0.0000 0.0000 'International Tables Vol C Tables 4.2.6.8 and 6.1.1.4'
Cl Cl 0.1484 0.1585 'International Tables Vol C Tables 4.2.6.8 and 6.1.1.4'
O O 0.0106 0.0060 'International Tables Vol C Tables 4.2.6.8 and 6.1.1.4'
P P 0.1023 0.0942 'International Tables Vol C Tables 4.2.6.8 and 6.1.1.4'
Pt Pt -1.7033 8.3905 'International Tables Vol C Tables 4.2.6.8 and 6.1.1.4'

loop_
_geom_angle_atom_site_label_1
_geom_angle_atom_site_label_2
_geom_angle_atom_site_label_3
_geom_angle
C1 Pt1 P1 90.96(9)
C1 Pt1 P2 173.20(9)
P1 Pt1 P2 93.27(4)
C1 Pt1 Cl1 82.81(8)
P1 Pt1 Cl1 166.87(3)
P2 Pt1 Cl1 94.08(4)
C2 P1 C9 108.51(12)
C2 P1 C12 102.38(12)
C9 P1 C12 94.10(12)
C2 P1 Pt1 107.89(9)
C9 P1 Pt1 121.49(8)
C12 P1 Pt1 120.39(8)
C4 P2 C19 104.45(11)
C4 P2 C22 104.93(11)
C19 P2 C22 93.35(12)
C4 P2 Pt1 114.90(8)
C19 P2 Pt1 117.68(8)
C22 P2 Pt1 118.58(8)
C11 O1 C12 115.2(2)
C14 O2 C9 115.89(18)
C11 O3 C14 111.17(19)
C24 O4 C19 115.97(19)
C21 O5 C22 116.42(18)
C24 O6 C21 110.50(18)
Pt1 C1 H1A 109.5
Pt1 C1 H1B 109.5
H1A C1 H1B 109.5
Pt1 C1 H1C 109.5
H1A C1 H1C 109.5
H1B C1 H1C 109.5
C3 C2 P1 112.09(19)
C3 C2 H2A 109.2
P1 C2 H2A 109.2
C3 C2 H2B 109.2
P1 C2 H2B 109.2
H2A C2 H2B 107.9
C8 C3 C4 119.3(2)
C8 C3 C2 116.9(2)
C4 C3 C2 123.7(2)
C5 C4 C3 118.2(2)
C5 C4 P2 123.13(19)
C3 C4 P2 118.54(18)
C6 C5 C4 121.1(3)
C6 C5 H5 119.5
C4 C5 H5 119.5
C7 C6 C5 120.2(3)
C7 C6 H6 119.9
C5 C6 H6 119.9
C8 C7 C6 119.7(2)
C8 C7 H7 120.2
C6 C7 H7 120.2
C7 C8 C3 121.5(2)
C7 C8 H8 119.3
C3 C8 H8 119.3
O2 C9 C15 106.76(19)
O2 C9 C10 109.6(2)
C15 C9 C10 111.0(2)
O2 C9 P1 108.71(17)
C15 C9 P1 114.20(18)
C10 C9 P1 106.58(17)
C11 C10 C9 111.0(2)
C11 C10 H10A 109.4
C9 C10 H10A 109.4
C11 C10 H10B 109.4
C9 C10 H10B 109.4
H10A C10 H10B 108.0
O3 C11 O1 111.0(2)
O3 C11 C16 107.4(2)
O1 C11 C16 105.9(2)
O3 C11 C10 108.04(19)
O1 C11 C10 111.30(19)
C16 C11 C10 113.2(2)
O1 C12 C17 106.0(2)
O1 C12 C13 106.3(2)
C17 C12 C13 113.1(2)
O1 C12 P1 110.57(17)
C17 C12 P1 111.36(18)
C13 C12 P1 109.37(16)
C14 C13 C12 110.3(2)
C14 C13 H13A 109.6
C12 C13 H13A 109.6
C14 C13 H13B 109.6
C12 C13 H13B 109.6
H13A C13 H13B 108.1
O2 C14 O3 110.3(2)
O2 C14 C18 106.2(2)
O3 C14 C18 107.1(2)
O2 C14 C13 112.8(2)
O3 C14 C13 107.4(2)
C18 C14 C13 112.9(2)
C9 C15 H15A 109.5
C9 C15 H15B 109.5
H15A C15 H15B 109.5
C9 C15 H15C 109.5
H15A C15 H15C 109.5
H15B C15 H15C 109.5
C11 C16 H16A 109.5
C11 C16 H16B 109.5
H16A C16 H16B 109.5
C11 C16 H16C 109.5
H16A C16 H16C 109.5
H16B C16 H16C 109.5
C12 C17 H17A 109.5
C12 C17 H17B 109.5
H17A C17 H17B 109.5
C12 C17 H17C 109.5
H17A C17 H17C 109.5
H17B C17 H17C 109.5
C14 C18 H18A 109.5
C14 C18 H18B 109.5
H18A C18 H18B 109.5
C14 C18 H18C 109.5
H18A C18 H18C 109.5
H18B C18 H18C 109.5
O4 C19 C25 107.8(2)
O4 C19 C20 105.93(19)
C25 C19 C20 111.3(2)
O4 C19 P2 110.86(16)
C25 C19 P2 111.95(18)
C20 C19 P2 108.85(17)
C21 C20 C19 110.94(19)
C21 C20 H20A 109.5
C19 C20 H20A 109.5
C21 C20 H20B 109.5
C19 C20 H20B 109.5
H20A C20 H20B 108.0
O5 C21 O6 110.36(18)
O5 C21 C20 111.7(2)
O6 C21 C20 108.4(2)
O5 C21 C26 105.9(2)
O6 C21 C26 106.60(19)
C20 C21 C26 113.8(2)
O5 C22 C27 105.3(2)
O5 C22 C23 108.61(19)
C27 C22 C23 112.7(2)
O5 C22 P2 107.85(15)
C27 C22 P2 113.14(18)
C23 C22 P2 109.06(18)
C22 C23 C24 110.53(19)
C22 C23 H23A 109.5
C24 C23 H23A 109.5
C22 C23 H23B 109.5
C24 C23 H23B 109.5
H23A C23 H23B 108.1
O6 C24 O4 110.15(19)
O6 C24 C28 107.9(2)
O4 C24 C28 105.7(2)
O6 C24 C23 107.6(2)
O4 C24 C23 112.8(2)
C28 C24 C23 112.7(2)
C19 C25 H25A 109.5
C19 C25 H25B 109.5
H25A C25 H25B 109.5
C19 C25 H25C 109.5
H25A C25 H25C 109.5
H25B C25 H25C 109.5
C21 C26 H26A 109.5
C21 C26 H26B 109.5
H26A C26 H26B 109.5
C21 C26 H26C 109.5
H26A C26 H26C 109.5
H26B C26 H26C 109.5
C22 C27 H27A 109.5
C22 C27 H27B 109.5
H27A C27 H27B 109.5
C22 C27 H27C 109.5
H27A C27 H27C 109.5
H27B C27 H27C 109.5
C24 C28 H28A 109.5
C24 C28 H28B 109.5
H28A C28 H28B 109.5
C24 C28 H28C 109.5
H28A C28 H28C 109.5
H28B C28 H28C 109.5
Cl3 C29 Cl2 110.60(18)
Cl3 C29 H29A 109.5
Cl2 C29 H29A 109.5
Cl3 C29 H29B 109.5
Cl2 C29 H29B 109.5
H29A C29 H29B 108.1

loop_
_geom_bond_atom_site_label_1
_geom_bond_atom_site_label_2
_geom_bond_distance
Pt1 C1 2.093(3)
Pt1 P1 2.2082(9)
Pt1 P2 2.3754(9)
Pt1 Cl1 2.3775(9)
P1 C2 1.838(2)
P1 C9 1.867(3)
P1 C12 1.889(3)
P2 C4 1.844(2)
P2 C19 1.887(3)
P2 C22 1.889(3)
O1 C11 1.439(3)
O1 C12 1.446(3)
O2 C14 1.431(3)
O2 C9 1.451(3)
O3 C11 1.429(3)
O3 C14 1.436(3)
O4 C24 1.437(3)
O4 C19 1.454(3)
O5 C21 1.429(3)
O5 C22 1.447(3)
O6 C24 1.430(3)
O6 C21 1.439(3)
C1 H1A 0.9800
C1 H1B 0.9800
C1 H1C 0.9800
C2 C3 1.496(3)
C2 H2A 0.9900
C2 H2B 0.9900
C3 C8 1.407(3)
C3 C4 1.415(3)
C4 C5 1.407(4)
C5 C6 1.393(3)
C5 H5 0.9500
C6 C7 1.388(4)
C6 H6 0.9500
C7 C8 1.374(4)
C7 H7 0.9500
C8 H8 0.9500
C9 C15 1.520(4)
C9 C10 1.533(3)
C10 C11 1.526(4)
C10 H10A 0.9900
C10 H10B 0.9900
C11 C16 1.507(4)
C12 C17 1.508(4)
C12 C13 1.532(3)
C13 C14 1.526(4)
C13 H13A 0.9900
C13 H13B 0.9900
C14 C18 1.510(3)
C15 H15A 0.9800
C15 H15B 0.9800
C15 H15C 0.9800
C16 H16A 0.9800
C16 H16B 0.9800
C16 H16C 0.9800
C17 H17A 0.9800
C17 H17B 0.9800
C17 H17C 0.9800
C18 H18A 0.9800
C18 H18B 0.9800
C18 H18C 0.9800
C19 C25 1.514(4)
C19 C20 1.527(3)
C20 C21 1.512(4)
C20 H20A 0.9900
C20 H20B 0.9900
C21 C26 1.516(3)
C22 C27 1.510(4)
C22 C23 1.523(3)
C23 C24 1.527(4)
C23 H23A 0.9900
C23 H23B 0.9900
C24 C28 1.506(3)
C25 H25A 0.9800
C25 H25B 0.9800
C25 H25C 0.9800
C26 H26A 0.9800
C26 H26B 0.9800
C26 H26C 0.9800
C27 H27A 0.9800
C27 H27B 0.9800
C27 H27C 0.9800
C28 H28A 0.9800
C28 H28B 0.9800
C28 H28C 0.9800
C29 Cl3 1.765(3)
C29 Cl2 1.775(3)
C29 H29A 0.9900
C29 H29B 0.9900

loop_
_geom_torsion_atom_site_label_1
_geom_torsion_atom_site_label_2
_geom_torsion_atom_site_label_3
_geom_torsion_atom_site_label_4
_geom_torsion
C1 Pt1 P1 C2 -155.82(14)
P2 Pt1 P1 C2 29.49(10)
Cl1 Pt1 P1 C2 -94.46(15)
C1 Pt1 P1 C9 78.09(13)
P2 Pt1 P1 C9 -96.59(9)
Cl1 Pt1 P1 C9 139.46(14)
C1 Pt1 P1 C12 -39.06(13)
P2 Pt1 P1 C12 146.26(10)
Cl1 Pt1 P1 C12 22.31(17)
C1 Pt1 P2 C4 -111.6(7)
P1 Pt1 P2 C4 16.88(10)
Cl1 Pt1 P2 C4 -174.01(10)
C1 Pt1 P2 C19 12.1(7)
P1 Pt1 P2 C19 140.53(10)
Cl1 Pt1 P2 C19 -50.36(10)
C1 Pt1 P2 C22 123.2(7)
P1 Pt1 P2 C22 -108.31(9)
Cl1 Pt1 P2 C22 60.80(9)
C9 P1 C2 C3 56.3(2)
C12 P1 C2 C3 154.97(18)
Pt1 P1 C2 C3 -77.08(18)
P1 C2 C3 C8 -113.7(2)
P1 C2 C3 C4 63.6(3)
C8 C3 C4 C5 2.5(4)
C2 C3 C4 C5 -174.7(3)
C8 C3 C4 P2 178.40(19)
C2 C3 C4 P2 1.1(3)
C19 P2 C4 C5 4.6(3)
C22 P2 C4 C5 -92.9(2)
Pt1 P2 C4 C5 135.0(2)
C19 P2 C4 C3 -171.1(2)
C22 P2 C4 C3 91.4(2)
Pt1 P2 C4 C3 -40.6(2)
C3 C4 C5 C6 -1.6(4)
P2 C4 C5 C6 -177.3(2)
C4 C5 C6 C7 -0.1(4)
C5 C6 C7 C8 1.0(4)
C6 C7 C8 C3 0.0(4)
C4 C3 C8 C7 -1.8(4)
C2 C3 C8 C7 175.7(2)
C14 O2 C9 C15 -168.9(2)
C14 O2 C9 C10 -48.7(3)
C14 O2 C9 P1 67.4(2)
C2 P1 C9 O2 46.20(18)
C12 P1 C9 O2 -58.32(16)
Pt1 P1 C9 O2 172.00(11)
C2 P1 C9 C15 -72.88(19)
C12 P1 C9 C15 -177.39(17)
Pt1 P1 C9 C15 52.92(19)
C2 P1 C9 C10 164.23(17)
C12 P1 C9 C10 59.72(18)
Pt1 P1 C9 C10 -69.97(18)
O2 C9 C10 C11 48.5(3)
C15 C9 C10 C11 166.1(2)
P1 C9 C10 C11 -69.0(2)
C14 O3 C11 O1 -59.3(3)
C14 O3 C11 C16 -174.6(2)
C14 O3 C11 C10 63.0(3)
C12 O1 C11 O3 57.1(3)
C12 O1 C11 C16 173.3(2)
C12 O1 C11 C10 -63.3(2)
C9 C10 C11 O3 -56.3(3)
C9 C10 C11 O1 65.8(3)
C9 C10 C11 C16 -175.1(2)
C11 O1 C12 C17 -175.0(2)
C11 O1 C12 C13 -54.5(3)
C11 O1 C12 P1 64.1(2)
C2 P1 C12 O1 -167.80(17)
C9 P1 C12 O1 -57.82(18)
Pt1 P1 C12 O1 72.65(19)
C2 P1 C12 C17 74.6(2)
C9 P1 C12 C17 -175.39(18)
Pt1 P1 C12 C17 -44.9(2)
C2 P1 C12 C13 -51.1(2)
C9 P1 C12 C13 58.91(19)
Pt1 P1 C12 C13 -170.62(14)
O1 C12 C13 C14 55.7(3)
C17 C12 C13 C14 171.6(2)
P1 C12 C13 C14 -63.7(2)
C9 O2 C14 O3 55.1(3)
C9 O2 C14 C18 170.8(2)
C9 O2 C14 C13 -65.0(3)
C11 O3 C14 O2 -62.0(3)
C11 O3 C14 C18 -177.2(2)
C11 O3 C14 C13 61.2(3)
C12 C13 C14 O2 61.3(2)
C12 C13 C14 O3 -60.5(3)
C12 C13 C14 C18 -178.3(2)
C24 O4 C19 C25 173.3(2)
C24 O4 C19 C20 54.1(3)
C24 O4 C19 P2 -63.9(2)
C4 P2 C19 O4 -49.7(2)
C22 P2 C19 O4 56.68(18)
Pt1 P2 C19 O4 -178.44(13)
C4 P2 C19 C25 70.78(17)
C22 P2 C19 C25 177.13(16)
Pt1 P2 C19 C25 -57.99(17)
C4 P2 C19 C20 -165.82(16)
C22 P2 C19 C20 -59.46(17)
Pt1 P2 C19 C20 65.42(18)
O4 C19 C20 C21 -53.9(3)
C25 C19 C20 C21 -170.8(2)
P2 C19 C20 C21 65.4(2)
C22 O5 C21 O6 -54.9(3)
C22 O5 C21 C20 65.7(2)
C22 O5 C21 C26 -169.90(19)
C24 O6 C21 O5 61.1(3)
C24 O6 C21 C20 -61.5(3)
C24 O6 C21 C26 175.7(2)
C19 C20 C21 O5 -62.1(2)
C19 C20 C21 O6 59.7(3)
C19 C20 C21 C26 178.1(2)
C21 O5 C22 C27 170.73(19)
C21 O5 C22 C23 49.9(3)
C21 O5 C22 P2 -68.2(2)
C4 P2 C22 O5 164.51(16)
C19 P2 C22 O5 58.59(17)
Pt1 P2 C22 O5 -65.58(17)
C4 P2 C22 C27 -79.49(18)
C19 P2 C22 C27 174.59(16)
Pt1 P2 C22 C27 50.41(18)
C4 P2 C22 C23 46.73(19)
C19 P2 C22 C23 -59.19(17)
Pt1 P2 C22 C23 176.63(13)
O5 C22 C23 C24 -50.7(3)
C27 C22 C23 C24 -166.9(2)
P2 C22 C23 C24 66.6(2)
C21 O6 C24 O4 59.7(3)
C21 O6 C24 C28 174.6(2)
C21 O6 C24 C23 -63.6(2)
C19 O4 C24 O6 -58.1(3)
C19 O4 C24 C28 -174.33(19)
C19 O4 C24 C23 62.2(2)
C22 C23 C24 O6 59.0(3)
C22 C23 C24 O4 -62.7(3)
C22 C23 C24 C28 177.7(2)
